data_1573252
loop_
_publ_author_name
'Navaneetha, N.'
'Maurya, Sundaram'
'Behera, Prativa'
'Jadhav, Sandip B.'
'Magham, Lakshmi Revati'
'Nanubolu, Jagadeesh Babu'
'Roy, Lisa'
'Chegondi, Rambabu'

_publ_section_title
;
 BINAP-CuH-catalysed enantioselective allylation using alkoxyallenes to
 access 1,2-<i>syn-tert</i>,<i>sec</i>-diols.
;
_journal_issue 48
_journal_name_full 'Chemical science'
_journal_page_first 20379
_journal_page_last 20387
_journal_paper_doi 10.1039/d4sc07002j
_journal_volume 15
_journal_year 2024
_chemical_formula_moiety 'C26 H34 O3'
_chemical_formula_sum 'C26 H34 O3'
_chemical_formula_weight 394.53
_space_group_crystal_system monoclinic
_space_group_IT_number 14
_space_group_name_Hall '-P 2yn'
_space_group_name_H-M_alt 'P 1 21/n 1'
_atom_sites_solution_hydrogens mixed
_audit_creation_method SHELXL-2019/3
_audit_update_record
;
2024-04-21 deposited with the CCDC.	2024-11-04 downloaded from the CCDC.
;
_cell_angle_alpha 90
_cell_angle_beta 97.231(2)
_cell_angle_gamma 90
_cell_formula_units_Z 4
_cell_length_a 12.9997(8)
_cell_length_b 10.7801(6)
_cell_length_c 16.7201(11)
_cell_measurement_reflns_used 9992
_cell_measurement_temperature 294(2)
_cell_measurement_theta_max 28.466
_cell_measurement_theta_min 2.839
_cell_volume 2324.5(2)
_computing_cell_refinement '<i>SAINT</i> (Bruker, 2016)'
_computing_data_collection '<i>APEX3</i> (Bruker, 2016)'
_computing_data_reduction 'Bruker SAINT'
_computing_structure_refinement 'SHELXL-2019/2 (Sheldrick, 2019)'
_computing_structure_solution 'SHELXT 2018/2 (Sheldrick, 2018)'
_diffrn_ambient_temperature 294(2)
_diffrn_measured_fraction_theta_full 0.994
_diffrn_measured_fraction_theta_max 0.995
_diffrn_measurement_device_type 'Bruker D8 QUEST PHOTON III C7 HPAD'
_diffrn_measurement_method '\w and \f'
_diffrn_radiation_type MoK\a
_diffrn_radiation_wavelength 0.71073
_diffrn_reflns_av_R_equivalents 0.0388
_diffrn_reflns_av_unetI/netI 0.0349
_diffrn_reflns_Laue_measured_fraction_full 0.994
_diffrn_reflns_Laue_measured_fraction_max 0.995
_diffrn_reflns_limit_h_max 16
_diffrn_reflns_limit_h_min -16
_diffrn_reflns_limit_k_max 10
_diffrn_reflns_limit_k_min -14
_diffrn_reflns_limit_l_max 21
_diffrn_reflns_limit_l_min -17
_diffrn_reflns_number 27035
_diffrn_reflns_point_group_measured_fraction_full 0.994
_diffrn_reflns_point_group_measured_fraction_max 0.995
_diffrn_reflns_theta_full 25.242
_diffrn_reflns_theta_max 27.499
_diffrn_reflns_theta_min 2.839
_diffrn_source microfocus
_exptl_absorpt_coefficient_mu 0.072
_exptl_absorpt_correction_T_max 0.7461
_exptl_absorpt_correction_T_min 0.6268
_exptl_absorpt_correction_type multi-scan
_exptl_absorpt_process_details
;
 SADABS 2016/2: Krause, L., Herbst-Irmer, R., Sheldrick G.M. & Stalke D.,
 J. Appl. Cryst. 48 (2015) 3-10
;
_exptl_crystal_density_diffrn 1.127
_exptl_crystal_description block
_exptl_crystal_F_000 856
_exptl_crystal_recrystallization_method 'Re-crystallisation from solvent: DCM/hexane (1:9)'
_exptl_crystal_size_max 0.260
_exptl_crystal_size_mid 0.230
_exptl_crystal_size_min 0.210
_refine_diff_density_max 0.214
_refine_diff_density_min -0.142
_refine_diff_density_rms 0.031
_refine_ls_extinction_method none
_refine_ls_goodness_of_fit_ref 1.031
_refine_ls_hydrogen_treatment mixed
_refine_ls_matrix_type full
_refine_ls_number_parameters 330
_refine_ls_number_reflns 5306
_refine_ls_number_restraints 414
_refine_ls_restrained_S_all 1.032
_refine_ls_R_factor_all 0.0771
_refine_ls_R_factor_gt 0.0506
_refine_ls_shift/su_max 0.001
_refine_ls_shift/su_mean 0.000
_refine_ls_structure_factor_coef Fsqd
_refine_ls_weighting_details 'w=1/[\s^2^(Fo^2^)+(0.0618P)^2^+0.5674P] where P=(Fo^2^+2Fc^2^)/3'
_refine_ls_weighting_scheme calc
_refine_ls_wR_factor_gt 0.1249
_refine_ls_wR_factor_ref 0.1436
_reflns_Friedel_coverage 0.000
_reflns_number_gt 3734
_reflns_number_total 5306
_reflns_threshold_expression 'I > 2\s(I)'
_cod_data_source_file d4sc07002j2.cif
_cod_data_source_block KB1077_0m
_cod_depositor_comments 'Adding full bibliography for 1573250--1573252.cif.'
_cod_original_sg_symbol_H-M 'P 21/n'
_cod_database_code 1573252
_shelx_shelxl_version_number 2019/3
_shelx_space_group_comment
;
The symmetry employed for this shelxl refinement is uniquely defined
by the following loop, which should always be used as a source of
symmetry information in preference to the above space-group names.
They are only intended as comments.
;
_shelx_estimated_absorpt_t_min 0.982
_shelx_estimated_absorpt_t_max 0.985

loop_
_space_group_symop_operation_xyz
'x, y, z'
'-x+1/2, y+1/2, -z+1/2'
'-x, -y, -z'
'x-1/2, -y-1/2, z-1/2'

loop_
_atom_site_label
_atom_site_type_symbol
_atom_site_fract_x
_atom_site_fract_y
_atom_site_fract_z
_atom_site_U_iso_or_equiv
_atom_site_adp_type
_atom_site_occupancy
_atom_site_site_symmetry_order
_atom_site_calc_flag
_atom_site_refinement_flags_posn
_atom_site_refinement_flags_adp
_atom_site_refinement_flags_occupancy
_atom_site_disorder_assembly
_atom_site_disorder_group
C1 C 0.44705(11) 0.44192(13) 0.70609(9) 0.0421(3) Uani 1 1 d . . . . .
H1 H 0.417286 0.411935 0.753523 0.050 Uiso 1 1 calc R U . A 1
C2 C 0.4378(4) 0.3387(4) 0.6430(2) 0.0429(11) Uani 0.650(11) 1 d G U P B 1
C3 C 0.5097(4) 0.2427(5) 0.6523(3) 0.0517(10) Uani 0.650(11) 1 d G U P B 1
H3 H 0.566464 0.247594 0.691998 0.062 Uiso 0.650(11) 1 calc R U P B 1
C4 C 0.4967(4) 0.1395(4) 0.6023(3) 0.0637(10) Uani 0.650(11) 1 d G U P B 1
H4 H 0.544810 0.075231 0.608489 0.076 Uiso 0.650(11) 1 calc R U P B 1
C5 C 0.4118(4) 0.1322(4) 0.5429(2) 0.0797(13) Uani 0.650(11) 1 d G U P B 1
H5 H 0.403163 0.063102 0.509448 0.096 Uiso 0.650(11) 1 calc R U P B 1
C6 C 0.3400(4) 0.2282(5) 0.5336(3) 0.0739(13) Uani 0.650(11) 1 d G U P B 1
H6 H 0.283170 0.223334 0.493915 0.089 Uiso 0.650(11) 1 calc R U P B 1
C7 C 0.3529(4) 0.3315(5) 0.5836(3) 0.0562(11) Uani 0.650(11) 1 d G U P B 1
H7 H 0.304822 0.395699 0.577423 0.067 Uiso 0.650(11) 1 calc R U P B 1
C2D C 0.4336(8) 0.3388(8) 0.6452(4) 0.044(2) Uani 0.350(11) 1 d G U P B 2
C3D C 0.5133(6) 0.2586(10) 0.6316(6) 0.0506(16) Uani 0.350(11) 1 d G U P B 2
H3D H 0.579481 0.270086 0.658930 0.061 Uiso 0.350(11) 1 calc R U P B 2
C4D C 0.4942(7) 0.1612(9) 0.5773(6) 0.0701(19) Uani 0.350(11) 1 d G U P B 2
H4D H 0.547512 0.107550 0.568262 0.084 Uiso 0.350(11) 1 calc R U P B 2
C5D C 0.3952(8) 0.1440(9) 0.5365(5) 0.0800(19) Uani 0.350(11) 1 d G U P B 2
H5D H 0.382434 0.078842 0.500162 0.096 Uiso 0.350(11) 1 calc R U P B 2
C6D C 0.3155(7) 0.2242(11) 0.5500(6) 0.077(2) Uani 0.350(11) 1 d G U P B 2
H6D H 0.249323 0.212670 0.522729 0.092 Uiso 0.350(11) 1 calc R U P B 2
C7D C 0.3346(7) 0.3216(10) 0.6044(6) 0.0581(18) Uani 0.350(11) 1 d G U P B 2
H7D H 0.281290 0.375207 0.613398 0.070 Uiso 0.350(11) 1 calc R U P B 2
C8 C 0.3908(5) 0.5646(5) 0.6771(4) 0.0492(10) Uani 0.650(11) 1 d G U P B 1
C9 C 0.4298(4) 0.6328(6) 0.6171(4) 0.0593(10) Uani 0.650(11) 1 d G U P B 1
H9 H 0.485539 0.602507 0.593148 0.071 Uiso 0.650(11) 1 calc R U P B 1
C10 C 0.3854(4) 0.7462(5) 0.5928(3) 0.0703(11) Uani 0.650(11) 1 d G U P B 1
H10 H 0.411521 0.791773 0.552696 0.084 Uiso 0.650(11) 1 calc R U P B 1
C11 C 0.3021(4) 0.7914(4) 0.6286(3) 0.0772(14) Uani 0.650(11) 1 d G U P B 1
H11 H 0.272430 0.867231 0.612409 0.093 Uiso 0.650(11) 1 calc R U P B 1
C12 C 0.2631(3) 0.7232(4) 0.6886(4) 0.0746(13) Uani 0.650(11) 1 d G U P B 1
H12 H 0.207355 0.753424 0.712574 0.090 Uiso 0.650(11) 1 calc R U P B 1
C13 C 0.3075(4) 0.6098(5) 0.7129(4) 0.0624(10) Uani 0.650(11) 1 d G U P B 1
H13 H 0.281371 0.564157 0.753028 0.075 Uiso 0.650(11) 1 calc R U P B 1
C9D C 0.3900(9) 0.5548(10) 0.6851(8) 0.0513(17) Uani 0.350(11) 1 d G U P B 2
C8D C 0.4093(8) 0.6332(11) 0.6227(7) 0.0585(16) Uani 0.350(11) 1 d G U P B 2
H8D H 0.461279 0.613842 0.591237 0.070 Uiso 0.350(11) 1 calc R U P B 2
C10D C 0.3510(8) 0.7405(9) 0.6072(6) 0.0697(17) Uani 0.350(11) 1 d G U P B 2
H10D H 0.363876 0.793018 0.565475 0.084 Uiso 0.350(11) 1 calc R U P B 2
C11D C 0.2733(7) 0.7695(8) 0.6542(6) 0.072(2) Uani 0.350(11) 1 d G U P B 2
H11D H 0.234283 0.841286 0.643860 0.087 Uiso 0.350(11) 1 calc R U P B 2
C12D C 0.2540(6) 0.6910(9) 0.7166(6) 0.0784(19) Uani 0.350(11) 1 d G U P B 2
H12D H 0.202091 0.710378 0.748007 0.094 Uiso 0.350(11) 1 calc R U P B 2
C13D C 0.3124(9) 0.5837(9) 0.7320(7) 0.0678(17) Uani 0.350(11) 1 d G U P B 2
H13D H 0.299493 0.531201 0.773770 0.081 Uiso 0.350(11) 1 calc R U P B 2
C14 C 0.57569(11) 0.51656(13) 0.81001(8) 0.0402(3) Uani 1 1 d . . . . .
H14 H 0.518163 0.570666 0.820195 0.048 Uiso 1 1 calc R U . . .
C15 C 0.58250(16) 0.41049(16) 0.86829(10) 0.0613(5) Uani 1 1 d . . . . .
H15 H 0.637250 0.355053 0.867932 0.074 Uiso 1 1 calc R U . . .
C16 C 0.5165(2) 0.3911(2) 0.91941(12) 0.0968(8) Uani 1 1 d . . . . .
H16A H 0.460936 0.444893 0.921227 0.116 Uiso 1 1 calc R U . . .
H16B H 0.524962 0.323423 0.954124 0.116 Uiso 1 1 calc R U . . .
C17 C 0.67529(10) 0.59399(13) 0.81459(8) 0.0398(3) Uani 1 1 d . . . . .
C18 C 0.66447(11) 0.69939(13) 0.75319(8) 0.0406(3) Uani 1 1 d . . . . .
H18A H 0.732073 0.736465 0.751137 0.049 Uiso 1 1 calc R U . . .
H18B H 0.641132 0.665366 0.700310 0.049 Uiso 1 1 calc R U . . .
C19 C 0.58890(11) 0.80035(13) 0.77215(8) 0.0410(3) Uani 1 1 d . . . . .
H19A H 0.519465 0.765903 0.767463 0.049 Uiso 1 1 calc R U . . .
H19B H 0.588949 0.866401 0.732759 0.049 Uiso 1 1 calc R U . . .
C20 C 0.61631(11) 0.85450(13) 0.85664(9) 0.0425(3) Uani 1 1 d . . . . .
C21 C 0.62768(12) 0.74902(14) 0.91827(8) 0.0456(4) Uani 1 1 d . . . . .
H21A H 0.651466 0.783049 0.971075 0.055 Uiso 1 1 calc R U . . .
H21B H 0.560221 0.711757 0.920687 0.055 Uiso 1 1 calc R U . . .
C22 C 0.70294(12) 0.64893(14) 0.89865(9) 0.0463(4) Uani 1 1 d . . . . .
H22A H 0.703803 0.583024 0.938221 0.056 Uiso 1 1 calc R U . . .
H22B H 0.772151 0.683911 0.902767 0.056 Uiso 1 1 calc R U . . .
C23 C 0.76854(16) 0.9671(2) 0.92278(11) 0.0729(6) Uani 1 1 d . . . . .
H23A H 0.837320 0.990546 0.913562 0.109 Uiso 1 1 calc R U . . .
H23B H 0.772421 0.908664 0.966356 0.109 Uiso 1 1 calc R U . . .
H23C H 0.731209 1.039406 0.936345 0.109 Uiso 1 1 calc R U . . .
C24 C 0.53812(14) 0.95313(16) 0.87821(11) 0.0591(4) Uani 1 1 d . . . . .
H24 H 0.564544 0.984999 0.931767 0.071 Uiso 1 1 calc R U . . .
C25 C 0.42994(15) 0.9032(2) 0.88375(14) 0.0772(6) Uani 1 1 d . . . . .
H25A H 0.401755 0.869158 0.832580 0.116 Uiso 1 1 calc R U . . .
H25B H 0.386220 0.969251 0.898012 0.116 Uiso 1 1 calc R U . . .
H25C H 0.433488 0.839494 0.924150 0.116 Uiso 1 1 calc R U . . .
C26 C 0.5309(2) 1.06345(19) 0.82071(18) 0.0976(8) Uani 1 1 d . . . . .
H26A H 0.496576 1.038445 0.769024 0.146 Uiso 1 1 calc R U . . .
H26B H 0.599402 1.092486 0.814957 0.146 Uiso 1 1 calc R U . . .
H26C H 0.492209 1.128879 0.841944 0.146 Uiso 1 1 calc R U . . .
O1 O 0.55477(7) 0.46679(9) 0.72939(5) 0.0409(3) Uani 1 1 d . . . . .
O2 O 0.75996(8) 0.51468(11) 0.80238(8) 0.0557(3) Uani 1 1 d . . . . .
H2O H 0.7517(18) 0.489(2) 0.7512(15) 0.093(8) Uiso 1 1 d . . . . .
O3 O 0.71648(8) 0.91234(10) 0.85216(6) 0.0500(3) Uani 1 1 d . . . . .

loop_
_atom_site_aniso_label
_atom_site_aniso_U_11
_atom_site_aniso_U_22
_atom_site_aniso_U_33
_atom_site_aniso_U_23
_atom_site_aniso_U_13
_atom_site_aniso_U_12
C1 0.0360(7) 0.0447(8) 0.0453(8) -0.0035(6) 0.0040(6) -0.0049(6)
C2 0.041(2) 0.0383(19) 0.048(2) -0.0019(18) 0.0008(18) -0.0071(18)
C3 0.0538(17) 0.0456(17) 0.054(2) -0.0007(16) -0.0002(15) 0.0026(13)
C4 0.0680(18) 0.0511(19) 0.069(2) -0.0076(17) -0.0026(17) 0.0072(15)
C5 0.076(2) 0.062(2) 0.096(2) -0.035(2) -0.008(2) 0.0035(19)
C6 0.060(2) 0.074(2) 0.081(2) -0.0308(19) -0.0187(19) 0.001(2)
C7 0.050(2) 0.0553(17) 0.060(2) -0.0108(17) -0.0068(16) 0.0078(16)
C2D 0.042(3) 0.045(4) 0.048(4) -0.002(3) 0.009(3) 0.001(3)
C3D 0.045(3) 0.052(3) 0.053(3) -0.009(3) -0.002(2) 0.000(2)
C4D 0.068(3) 0.055(3) 0.084(4) -0.027(3) -0.001(3) 0.012(3)
C5D 0.075(4) 0.066(3) 0.095(4) -0.041(3) -0.006(3) -0.004(3)
C6D 0.060(3) 0.078(3) 0.089(4) -0.031(3) -0.002(3) -0.003(3)
C7D 0.048(3) 0.064(3) 0.062(4) -0.016(3) 0.003(3) -0.006(3)
C8 0.0410(19) 0.0445(19) 0.059(2) -0.0130(17) -0.0048(17) 0.0030(16)
C9 0.058(2) 0.0567(19) 0.0590(19) 0.0055(16) -0.0082(17) 0.0053(17)
C10 0.072(3) 0.0633(18) 0.071(2) 0.0096(16) -0.0090(18) 0.004(2)
C11 0.084(3) 0.057(2) 0.085(3) -0.0013(18) -0.009(2) 0.020(2)
C12 0.076(2) 0.059(3) 0.088(3) 0.004(2) 0.009(2) 0.0286(18)
C13 0.0533(17) 0.053(2) 0.080(3) -0.0023(17) 0.0056(18) 0.0143(16)
C9D 0.044(3) 0.048(3) 0.057(3) -0.011(3) -0.012(3) -0.001(3)
C8D 0.056(3) 0.055(3) 0.061(3) -0.007(3) -0.009(3) 0.010(3)
C10D 0.071(4) 0.061(3) 0.072(3) -0.001(3) -0.009(3) 0.018(3)
C11D 0.078(4) 0.057(3) 0.078(4) 0.001(3) -0.004(3) 0.024(3)
C12D 0.078(3) 0.064(4) 0.091(4) -0.005(3) 0.002(3) 0.020(3)
C13D 0.058(3) 0.059(3) 0.083(4) -0.012(3) -0.007(3) 0.020(3)
C14 0.0446(8) 0.0382(7) 0.0373(7) -0.0030(6) 0.0040(6) -0.0032(6)
C15 0.0830(12) 0.0503(10) 0.0479(9) 0.0047(7) -0.0016(8) -0.0148(9)
C16 0.148(2) 0.0879(16) 0.0567(12) 0.0090(11) 0.0225(13) -0.0447(16)
C17 0.0365(7) 0.0408(8) 0.0414(7) -0.0034(6) 0.0016(6) 0.0012(6)
C18 0.0413(7) 0.0431(8) 0.0379(7) -0.0037(6) 0.0074(6) -0.0083(6)
C19 0.0436(8) 0.0378(7) 0.0409(7) 0.0011(6) 0.0032(6) -0.0067(6)
C20 0.0424(8) 0.0400(8) 0.0453(8) -0.0061(6) 0.0066(6) -0.0087(6)
C21 0.0510(8) 0.0486(9) 0.0374(7) -0.0066(6) 0.0062(6) -0.0111(7)
C22 0.0480(8) 0.0479(8) 0.0408(8) -0.0005(6) -0.0032(6) -0.0056(7)
C23 0.0737(12) 0.0791(13) 0.0623(11) -0.0112(10) -0.0051(9) -0.0330(11)
C24 0.0600(10) 0.0528(10) 0.0655(11) -0.0151(8) 0.0118(8) -0.0006(8)
C25 0.0568(11) 0.0807(14) 0.0968(15) -0.0075(12) 0.0210(10) 0.0102(10)
C26 0.1056(18) 0.0469(11) 0.146(2) 0.0095(13) 0.0398(16) 0.0183(12)
O1 0.0371(5) 0.0453(6) 0.0393(5) -0.0058(4) 0.0016(4) -0.0034(4)
O2 0.0436(6) 0.0613(7) 0.0604(7) -0.0090(6) -0.0008(5) 0.0125(5)
O3 0.0496(6) 0.0503(6) 0.0494(6) -0.0058(5) 0.0039(5) -0.0178(5)

loop_
_atom_type_symbol
_atom_type_description
_atom_type_scat_dispersion_real
_atom_type_scat_dispersion_imag
_atom_type_scat_source
C C 0.0033 0.0016 'International Tables Vol C Tables 4.2.6.8 and 6.1.1.4'
H H 0.0000 0.0000 'International Tables Vol C Tables 4.2.6.8 and 6.1.1.4'
O O 0.0106 0.0060 'International Tables Vol C Tables 4.2.6.8 and 6.1.1.4'

loop_
_geom_angle_atom_site_label_1
_geom_angle_atom_site_label_2
_geom_angle_atom_site_label_3
_geom_angle
_geom_angle_site_symmetry_1
_geom_angle_site_symmetry_3
_geom_angle_publ_flag
O1 C1 C9D 111.3(6) . . ?
O1 C1 C2D 110.5(4) . . ?
C9D C1 C2D 116.4(7) . . ?
O1 C1 C2 108.3(2) . . ?
O1 C1 C8 109.3(3) . . ?
C2 C1 C8 114.2(4) . . ?
O1 C1 H1 108.3 . . ?
C2 C1 H1 108.3 . . ?
C8 C1 H1 108.3 . . ?
C3 C2 C7 120.0 . . ?
C3 C2 C1 118.1(3) . . ?
C7 C2 C1 121.4(3) . . ?
C2 C3 C4 120.0 . . ?
C2 C3 H3 120.0 . . ?
C4 C3 H3 120.0 . . ?
C5 C4 C3 120.0 . . ?
C5 C4 H4 120.0 . . ?
C3 C4 H4 120.0 . . ?
C4 C5 C6 120.0 . . ?
C4 C5 H5 120.0 . . ?
C6 C5 H5 120.0 . . ?
C7 C6 C5 120.0 . . ?
C7 C6 H6 120.0 . . ?
C5 C6 H6 120.0 . . ?
C6 C7 C2 120.0 . . ?
C6 C7 H7 120.0 . . ?
C2 C7 H7 120.0 . . ?
C3D C2D C7D 120.0 . . ?
C3D C2D C1 123.0(6) . . ?
C7D C2D C1 116.9(6) . . ?
C4D C3D C2D 120.0 . . ?
C4D C3D H3D 120.0 . . ?
C2D C3D H3D 120.0 . . ?
C5D C4D C3D 120.0 . . ?
C5D C4D H4D 120.0 . . ?
C3D C4D H4D 120.0 . . ?
C4D C5D C6D 120.0 . . ?
C4D C5D H5D 120.0 . . ?
C6D C5D H5D 120.0 . . ?
C7D C6D C5D 120.0 . . ?
C7D C6D H6D 120.0 . . ?
C5D C6D H6D 120.0 . . ?
C6D C7D C2D 120.0 . . ?
C6D C7D H7D 120.0 . . ?
C2D C7D H7D 120.0 . . ?
C9 C8 C13 120.0 . . ?
C9 C8 C1 118.3(3) . . ?
C13 C8 C1 121.6(3) . . ?
C10 C9 C8 120.0 . . ?
C10 C9 H9 120.0 . . ?
C8 C9 H9 120.0 . . ?
C11 C10 C9 120.0 . . ?
C11 C10 H10 120.0 . . ?
C9 C10 H10 120.0 . . ?
C10 C11 C12 120.0 . . ?
C10 C11 H11 120.0 . . ?
C12 C11 H11 120.0 . . ?
C13 C12 C11 120.0 . . ?
C13 C12 H12 120.0 . . ?
C11 C12 H12 120.0 . . ?
C12 C13 C8 120.0 . . ?
C12 C13 H13 120.0 . . ?
C8 C13 H13 120.0 . . ?
C8D C9D C13D 120.0 . . ?
C8D C9D C1 124.0(7) . . ?
C13D C9D C1 116.0(7) . . ?
C10D C8D C9D 120.0 . . ?
C10D C8D H8D 120.0 . . ?
C9D C8D H8D 120.0 . . ?
C11D C10D C8D 120.0 . . ?
C11D C10D H10D 120.0 . . ?
C8D C10D H10D 120.0 . . ?
C10D C11D C12D 120.0 . . ?
C10D C11D H11D 120.0 . . ?
C12D C11D H11D 120.0 . . ?
C13D C12D C11D 120.0 . . ?
C13D C12D H12D 120.0 . . ?
C11D C12D H12D 120.0 . . ?
C12D C13D C9D 120.0 . . ?
C12D C13D H13D 120.0 . . ?
C9D C13D H13D 120.0 . . ?
O1 C14 C15 108.20(12) . . ?
O1 C14 C17 107.89(11) . . ?
C15 C14 C17 113.73(12) . . ?
O1 C14 H14 109.0 . . ?
C15 C14 H14 109.0 . . ?
C17 C14 H14 109.0 . . ?
C16 C15 C14 124.1(2) . . ?
C16 C15 H15 118.0 . . ?
C14 C15 H15 118.0 . . ?
C15 C16 H16A 120.0 . . ?
C15 C16 H16B 120.0 . . ?
H16A C16 H16B 120.0 . . ?
O2 C17 C22 105.52(11) . . ?
O2 C17 C18 110.91(12) . . ?
C22 C17 C18 108.77(12) . . ?
O2 C17 C14 109.14(11) . . ?
C22 C17 C14 110.90(12) . . ?
C18 C17 C14 111.45(11) . . ?
C19 C18 C17 113.49(11) . . ?
C19 C18 H18A 108.9 . . ?
C17 C18 H18A 108.9 . . ?
C19 C18 H18B 108.9 . . ?
C17 C18 H18B 108.9 . . ?
H18A C18 H18B 107.7 . . ?
C18 C19 C20 112.52(12) . . ?
C18 C19 H19A 109.1 . . ?
C20 C19 H19A 109.1 . . ?
C18 C19 H19B 109.1 . . ?
C20 C19 H19B 109.1 . . ?
H19A C19 H19B 107.8 . . ?
O3 C20 C19 102.84(11) . . ?
O3 C20 C21 110.02(12) . . ?
C19 C20 C21 109.29(11) . . ?
O3 C20 C24 109.68(12) . . ?
C19 C20 C24 113.26(13) . . ?
C21 C20 C24 111.41(12) . . ?
C22 C21 C20 113.12(12) . . ?
C22 C21 H21A 109.0 . . ?
C20 C21 H21A 109.0 . . ?
C22 C21 H21B 109.0 . . ?
C20 C21 H21B 109.0 . . ?
H21A C21 H21B 107.8 . . ?
C21 C22 C17 113.02(12) . . ?
C21 C22 H22A 109.0 . . ?
C17 C22 H22A 109.0 . . ?
C21 C22 H22B 109.0 . . ?
C17 C22 H22B 109.0 . . ?
H22A C22 H22B 107.8 . . ?
O3 C23 H23A 109.5 . . ?
O3 C23 H23B 109.5 . . ?
H23A C23 H23B 109.5 . . ?
O3 C23 H23C 109.5 . . ?
H23A C23 H23C 109.5 . . ?
H23B C23 H23C 109.5 . . ?
C25 C24 C26 109.33(17) . . ?
C25 C24 C20 114.30(14) . . ?
C26 C24 C20 112.31(15) . . ?
C25 C24 H24 106.8 . . ?
C26 C24 H24 106.8 . . ?
C20 C24 H24 106.8 . . ?
C24 C25 H25A 109.5 . . ?
C24 C25 H25B 109.5 . . ?
H25A C25 H25B 109.5 . . ?
C24 C25 H25C 109.5 . . ?
H25A C25 H25C 109.5 . . ?
H25B C25 H25C 109.5 . . ?
C24 C26 H26A 109.5 . . ?
C24 C26 H26B 109.5 . . ?
H26A C26 H26B 109.5 . . ?
C24 C26 H26C 109.5 . . ?
H26A C26 H26C 109.5 . . ?
H26B C26 H26C 109.5 . . ?
C1 O1 C14 112.74(10) . . ?
C17 O2 H2O 108.6(15) . . ?
C23 O3 C20 118.27(12) . . ?

loop_
_geom_bond_atom_site_label_1
_geom_bond_atom_site_label_2
_geom_bond_distance
_geom_bond_site_symmetry_2
_geom_bond_publ_flag
C1 O1 1.4308(16) . ?
C1 C9D 1.445(7) . ?
C1 C2D 1.504(8) . ?
C1 C2 1.527(4) . ?
C1 C8 1.558(4) . ?
C1 H1 0.9800 . ?
C2 C3 1.3900 . ?
C2 C7 1.3900 . ?
C3 C4 1.3900 . ?
C3 H3 0.9300 . ?
C4 C5 1.3900 . ?
C4 H4 0.9300 . ?
C5 C6 1.3900 . ?
C5 H5 0.9300 . ?
C6 C7 1.3900 . ?
C6 H6 0.9300 . ?
C7 H7 0.9300 . ?
C2D C3D 1.3900 . ?
C2D C7D 1.3900 . ?
C3D C4D 1.3900 . ?
C3D H3D 0.9300 . ?
C4D C5D 1.3900 . ?
C4D H4D 0.9300 . ?
C5D C6D 1.3900 . ?
C5D H5D 0.9300 . ?
C6D C7D 1.3900 . ?
C6D H6D 0.9300 . ?
C7D H7D 0.9300 . ?
C8 C9 1.3900 . ?
C8 C13 1.3900 . ?
C9 C10 1.3900 . ?
C9 H9 0.9300 . ?
C10 C11 1.3900 . ?
C10 H10 0.9300 . ?
C11 C12 1.3900 . ?
C11 H11 0.9300 . ?
C12 C13 1.3900 . ?
C12 H12 0.9300 . ?
C13 H13 0.9300 . ?
C9D C8D 1.3900 . ?
C9D C13D 1.3900 . ?
C8D C10D 1.3900 . ?
C8D H8D 0.9300 . ?
C10D C11D 1.3900 . ?
C10D H10D 0.9300 . ?
C11D C12D 1.3900 . ?
C11D H11D 0.9300 . ?
C12D C13D 1.3900 . ?
C12D H12D 0.9300 . ?
C13D H13D 0.9300 . ?
C14 O1 1.4445(16) . ?
C14 C15 1.498(2) . ?
C14 C17 1.5343(19) . ?
C14 H14 0.9800 . ?
C15 C16 1.302(3) . ?
C15 H15 0.9300 . ?
C16 H16A 0.9300 . ?
C16 H16B 0.9300 . ?
C17 O2 1.4286(17) . ?
C17 C22 1.5258(19) . ?
C17 C18 1.526(2) . ?
C18 C19 1.526(2) . ?
C18 H18A 0.9700 . ?
C18 H18B 0.9700 . ?
C19 C20 1.5287(19) . ?
C19 H19A 0.9700 . ?
C19 H19B 0.9700 . ?
C20 O3 1.4542(17) . ?
C20 C21 1.529(2) . ?
C20 C24 1.545(2) . ?
C21 C22 1.520(2) . ?
C21 H21A 0.9700 . ?
C21 H21B 0.9700 . ?
C22 H22A 0.9700 . ?
C22 H22B 0.9700 . ?
C23 O3 1.4141(19) . ?
C23 H23A 0.9600 . ?
C23 H23B 0.9600 . ?
C23 H23C 0.9600 . ?
C24 C25 1.520(3) . ?
C24 C26 1.525(3) . ?
C24 H24 0.9800 . ?
C25 H25A 0.9600 . ?
C25 H25B 0.9600 . ?
C25 H25C 0.9600 . ?
C26 H26A 0.9600 . ?
C26 H26B 0.9600 . ?
C26 H26C 0.9600 . ?
O2 H2O 0.89(3) . ?

loop_
_geom_torsion_atom_site_label_1
_geom_torsion_atom_site_label_2
_geom_torsion_atom_site_label_3
_geom_torsion_atom_site_label_4
_geom_torsion
_geom_torsion_site_symmetry_1
_geom_torsion_site_symmetry_2
_geom_torsion_site_symmetry_3
_geom_torsion_site_symmetry_4
_geom_torsion_publ_flag
O1 C1 C2 C3 38.0(3) . . . . ?
C8 C1 C2 C3 160.0(3) . . . . ?
O1 C1 C2 C7 -150.2(3) . . . . ?
C8 C1 C2 C7 -28.1(4) . . . . ?
C7 C2 C3 C4 0.0 . . . . ?
C1 C2 C3 C4 172.0(4) . . . . ?
C2 C3 C4 C5 0.0 . . . . ?
C3 C4 C5 C6 0.0 . . . . ?
C4 C5 C6 C7 0.0 . . . . ?
C5 C6 C7 C2 0.0 . . . . ?
C3 C2 C7 C6 0.0 . . . . ?
C1 C2 C7 C6 -171.7(4) . . . . ?
O1 C1 C2D C3D 16.4(7) . . . . ?
C9D C1 C2D C3D 144.6(7) . . . . ?
O1 C1 C2D C7D -166.9(5) . . . . ?
C9D C1 C2D C7D -38.7(8) . . . . ?
C7D C2D C3D C4D 0.0 . . . . ?
C1 C2D C3D C4D 176.7(7) . . . . ?
C2D C3D C4D C5D 0.0 . . . . ?
C3D C4D C5D C6D 0.0 . . . . ?
C4D C5D C6D C7D 0.0 . . . . ?
C5D C6D C7D C2D 0.0 . . . . ?
C3D C2D C7D C6D 0.0 . . . . ?
C1 C2D C7D C6D -176.9(7) . . . . ?
O1 C1 C8 C9 53.7(4) . . . . ?
C2 C1 C8 C9 -67.8(4) . . . . ?
O1 C1 C8 C13 -122.6(3) . . . . ?
C2 C1 C8 C13 115.9(4) . . . . ?
C13 C8 C9 C10 0.0 . . . . ?
C1 C8 C9 C10 -176.3(6) . . . . ?
C8 C9 C10 C11 0.0 . . . . ?
C9 C10 C11 C12 0.0 . . . . ?
C10 C11 C12 C13 0.0 . . . . ?
C11 C12 C13 C8 0.0 . . . . ?
C9 C8 C13 C12 0.0 . . . . ?
C1 C8 C13 C12 176.2(6) . . . . ?
O1 C1 C9D C8D 60.9(8) . . . . ?
C2D C1 C9D C8D -66.9(9) . . . . ?
O1 C1 C9D C13D -118.6(5) . . . . ?
C2D C1 C9D C13D 113.6(7) . . . . ?
C13D C9D C8D C10D 0.0 . . . . ?
C1 C9D C8D C10D -179.5(12) . . . . ?
C9D C8D C10D C11D 0.0 . . . . ?
C8D C10D C11D C12D 0.0 . . . . ?
C10D C11D C12D C13D 0.0 . . . . ?
C11D C12D C13D C9D 0.0 . . . . ?
C8D C9D C13D C12D 0.0 . . . . ?
C1 C9D C13D C12D 179.5(11) . . . . ?
O1 C14 C15 C16 -113.67(19) . . . . ?
C17 C14 C15 C16 126.47(19) . . . . ?
O1 C14 C17 O2 -63.69(14) . . . . ?
C15 C14 C17 O2 56.34(16) . . . . ?
O1 C14 C17 C22 -179.51(11) . . . . ?
C15 C14 C17 C22 -59.48(16) . . . . ?
O1 C14 C17 C18 59.15(14) . . . . ?
C15 C14 C17 C18 179.18(13) . . . . ?
O2 C17 C18 C19 -169.38(11) . . . . ?
C22 C17 C18 C19 -53.77(15) . . . . ?
C14 C17 C18 C19 68.79(14) . . . . ?
C17 C18 C19 C20 55.40(15) . . . . ?
C18 C19 C20 O3 64.05(14) . . . . ?
C18 C19 C20 C21 -52.81(15) . . . . ?
C18 C19 C20 C24 -177.66(12) . . . . ?
O3 C20 C21 C22 -58.92(15) . . . . ?
C19 C20 C21 C22 53.29(15) . . . . ?
C24 C20 C21 C22 179.22(12) . . . . ?
C20 C21 C22 C17 -55.68(16) . . . . ?
O2 C17 C22 C21 172.70(12) . . . . ?
C18 C17 C22 C21 53.65(16) . . . . ?
C14 C17 C22 C21 -69.25(16) . . . . ?
O3 C20 C24 C25 179.43(15) . . . . ?
C19 C20 C24 C25 65.18(19) . . . . ?
C21 C20 C24 C25 -58.51(19) . . . . ?
O3 C20 C24 C26 54.13(19) . . . . ?
C19 C20 C24 C26 -60.12(19) . . . . ?
C21 C20 C24 C26 176.19(16) . . . . ?
C9D C1 O1 C14 76.9(6) . . . . ?
C2D C1 O1 C14 -152.2(4) . . . . ?
C2 C1 O1 C14 -153.4(2) . . . . ?
C8 C1 O1 C14 81.6(3) . . . . ?
C15 C14 O1 C1 82.73(15) . . . . ?
C17 C14 O1 C1 -153.82(11) . . . . ?
C19 C20 O3 C23 -176.66(14) . . . . ?
C21 C20 O3 C23 -60.33(18) . . . . ?
C24 C20 O3 C23 62.56(18) . . . . ?
